data_4114414
loop_
_publ_author_name
'Christoph A. Kiener'
'Chutian Shu'
'Christopher Incarvito'
'John F. Hartwig'

_publ_section_title
;
 Identification of an Activated Catalyst in the Iridium-Catalyzed Allylic
 Amination and Etherification. Increased Rates, Scope, and Selectivity
;
_journal_name_full 'Journal of the American Chemical Society'
_journal_page_first 14272
_journal_page_last 14273
_journal_paper_doi 10.1021/ja038319h
_journal_volume 125
_journal_year 2003
_chemical_absolute_configuration ad
_chemical_formula_sum 'C47 H50 Ir N O2 P2'
_chemical_formula_weight 915.02
_chemical_name_systematic
;
  ?
;
_space_group_IT_number 19
_symmetry_cell_setting orthorhombic
_symmetry_space_group_name_Hall 'P 2ac 2ab'
_symmetry_space_group_name_H-M 'P 21 21 21'
_atom_sites_solution_hydrogens geom
_atom_sites_solution_primary direct
_atom_sites_solution_secondary difmap
_audit_creation_method SHELXL-97
_cell_angle_alpha 90.00
_cell_angle_beta 90.00
_cell_angle_gamma 90.00
_cell_formula_units_Z 4
_cell_length_a 10.150(2)
_cell_length_b 19.125(4)
_cell_length_c 20.818(4)
_cell_measurement_temperature 173(2)
_cell_volume 4041.2(14)
_computing_cell_refinement Denzo
_computing_data_collection 'Nonius Collect'
_computing_data_reduction Denzo
_computing_molecular_graphics XP
_computing_publication_material XCIF
_computing_structure_refinement 'SHELXL-97 (Sheldrick, 1997)'
_computing_structure_solution 'SHELXS-97 (Sheldrick, 1990)'
_diffrn_ambient_temperature 173(2)
_diffrn_measured_fraction_theta_full 0.997
_diffrn_measured_fraction_theta_max 0.997
_diffrn_measurement_device_type 'Nonius KappaCCD'
_diffrn_measurement_method '\w scans'
_diffrn_radiation_monochromator graphite
_diffrn_radiation_source 'fine-focus sealed tube'
_diffrn_radiation_type MoK\a
_diffrn_radiation_wavelength 0.71073
_diffrn_reflns_av_R_equivalents 0.0000
_diffrn_reflns_av_sigmaI/netI 0.0645
_diffrn_reflns_limit_h_max 13
_diffrn_reflns_limit_h_min -13
_diffrn_reflns_limit_k_max 25
_diffrn_reflns_limit_k_min -25
_diffrn_reflns_limit_l_max 27
_diffrn_reflns_limit_l_min -27
_diffrn_reflns_number 9647
_diffrn_reflns_theta_full 28.27
_diffrn_reflns_theta_max 28.27
_diffrn_reflns_theta_min 2.23
_exptl_absorpt_coefficient_mu 3.422
_exptl_absorpt_correction_T_max 0.5477
_exptl_absorpt_correction_T_min 0.4266
_exptl_absorpt_correction_type none
_exptl_crystal_colour colorless
_exptl_crystal_density_diffrn 1.504
_exptl_crystal_description block
_exptl_crystal_F_000 1848
_exptl_crystal_size_max 0.30
_exptl_crystal_size_mid 0.20
_exptl_crystal_size_min 0.20
_refine_diff_density_max 0.588
_refine_diff_density_min -1.057
_refine_diff_density_rms 0.113
_refine_ls_abs_structure_details 'Flack H D (1983), Acta Cryst. A39, 876-881'
_refine_ls_abs_structure_Flack -0.001(6)
_refine_ls_extinction_method none
_refine_ls_goodness_of_fit_ref 1.003
_refine_ls_hydrogen_treatment mixed
_refine_ls_matrix_type full
_refine_ls_number_parameters 478
_refine_ls_number_reflns 9647
_refine_ls_number_restraints 0
_refine_ls_restrained_S_all 1.003
_refine_ls_R_factor_all 0.0542
_refine_ls_R_factor_gt 0.0371
_refine_ls_shift/su_max 0.032
_refine_ls_shift/su_mean 0.003
_refine_ls_structure_factor_coef Fsqd
_refine_ls_weighting_details 'calc w=1/[\s^2^(Fo^2^)+(0.0349P)^2^+0.0000P] where P=(Fo^2^+2Fc^2^)/3'
_refine_ls_weighting_scheme calc
_refine_ls_wR_factor_gt 0.0685
_refine_ls_wR_factor_ref 0.0740
_reflns_number_gt 8156
_reflns_number_total 9647
_reflns_threshold_expression >2sigma(I)
_cod_data_source_file ja038319h_2.cif
_cod_data_source_block ckien02
_cod_original_cell_volume 4041.3(14)
_cod_database_code 4114414

loop_
_symmetry_equiv_pos_as_xyz
'x, y, z'
'-x+1/2, -y, z+1/2'
'-x, y+1/2, -z+1/2'
'x+1/2, -y+1/2, -z'

loop_
_atom_site_label
_atom_site_type_symbol
_atom_site_fract_x
_atom_site_fract_y
_atom_site_fract_z
_atom_site_U_iso_or_equiv
_atom_site_adp_type
_atom_site_occupancy
_atom_site_symmetry_multiplicity
_atom_site_calc_flag
_atom_site_refinement_flags
Ir1 Ir 0.218924(18) 0.512937(8) 0.312936(9) 0.02471(5) Uani 1 1 d .
P1 P 0.29716(12) 0.62075(5) 0.30791(6) 0.0233(2) Uani 1 1 d .
P2 P 0.40329(15) 0.44247(7) 0.32909(7) 0.0353(3) Uani 1 1 d .
O1 O 0.1963(3) 0.68229(14) 0.33479(14) 0.0252(7) Uani 1 1 d .
O2 O 0.4326(3) 0.64954(16) 0.34365(15) 0.0264(7) Uani 1 1 d .
N1 N 0.3355(4) 0.63870(17) 0.23278(18) 0.0244(8) Uani 1 1 d .
C1 C 0.0225(5) 0.4972(3) 0.2766(3) 0.0377(13) Uani 1 1 d .
H1A H 0.0109 0.5085 0.2301 0.045 Uiso 1 1 calc R
C2 C 0.0849(6) 0.4308(3) 0.2893(2) 0.0369(13) Uani 1 1 d .
H2A H 0.1099 0.4052 0.2493 0.044 Uiso 1 1 calc R
C3 C 0.0514(8) 0.3823(3) 0.3446(3) 0.064(2) Uani 1 1 d .
H3A H 0.1137 0.3425 0.3446 0.077 Uiso 1 1 calc R
H3B H -0.0384 0.3633 0.3382 0.077 Uiso 1 1 calc R
C4 C 0.0575(7) 0.4188(3) 0.4094(3) 0.0532(18) Uani 1 1 d .
H4A H 0.0891 0.3850 0.4419 0.064 Uiso 1 1 calc R
H4B H -0.0327 0.4332 0.4217 0.064 Uiso 1 1 calc R
C5 C 0.1464(5) 0.4829(3) 0.4109(2) 0.0345(12) Uani 1 1 d .
H5A H 0.2165 0.4813 0.4446 0.041 Uiso 1 1 calc R
C6 C 0.1000(5) 0.5503(3) 0.3968(2) 0.0362(13) Uani 1 1 d .
H6A H 0.1435 0.5881 0.4223 0.043 Uiso 1 1 calc R
C7 C -0.0376(6) 0.5675(3) 0.3755(3) 0.0538(16) Uani 1 1 d .
H7A H -0.0408 0.6174 0.3629 0.065 Uiso 1 1 calc R
H7B H -0.0980 0.5613 0.4124 0.065 Uiso 1 1 calc R
C8 C -0.0871(6) 0.5236(3) 0.3200(3) 0.0575(16) Uani 1 1 d .
H8A H -0.1492 0.5519 0.2942 0.069 Uiso 1 1 calc R
H8B H -0.1362 0.4831 0.3373 0.069 Uiso 1 1 calc R
C9 C 0.2324(5) 0.7524(2) 0.3433(2) 0.0246(10) Uani 1 1 d .
C10 C 0.3177(5) 0.7706(2) 0.3912(2) 0.0270(11) Uani 1 1 d .
C11 C 0.3555(5) 0.8425(2) 0.3965(2) 0.0291(11) Uani 1 1 d .
C12 C 0.4604(6) 0.8654(2) 0.4379(2) 0.0347(12) Uani 1 1 d .
H12A H 0.5081 0.8321 0.4625 0.042 Uiso 1 1 calc R
C13 C 0.4913(7) 0.9337(3) 0.4418(3) 0.0462(15) Uani 1 1 d .
H13A H 0.5600 0.9483 0.4698 0.055 Uiso 1 1 calc R
C14 C 0.4239(6) 0.9838(3) 0.4052(3) 0.0472(14) Uani 1 1 d .
H14A H 0.4463 1.0318 0.4094 0.057 Uiso 1 1 calc R
C15 C 0.3281(6) 0.9646(2) 0.3645(2) 0.0383(13) Uani 1 1 d .
H15A H 0.2831 0.9991 0.3401 0.046 Uiso 1 1 calc R
C16 C 0.2940(6) 0.8935(2) 0.3576(2) 0.0302(11) Uani 1 1 d .
C17 C 0.1973(5) 0.8717(2) 0.3130(2) 0.0311(11) Uani 1 1 d .
H17A H 0.1517 0.9057 0.2883 0.037 Uiso 1 1 calc R
C18 C 0.1686(5) 0.8026(2) 0.3048(2) 0.0305(11) Uani 1 1 d .
H18A H 0.1062 0.7885 0.2734 0.037 Uiso 1 1 calc R
C19 C 0.4237(5) 0.6571(2) 0.4106(2) 0.0272(11) Uani 1 1 d .
C20 C 0.3668(5) 0.7160(2) 0.4354(2) 0.0277(11) Uani 1 1 d .
C21 C 0.3472(5) 0.7199(2) 0.5038(2) 0.0306(11) Uani 1 1 d .
C22 C 0.2721(6) 0.7735(3) 0.5334(2) 0.0360(12) Uani 1 1 d .
H22A H 0.2346 0.8094 0.5078 0.043 Uiso 1 1 calc R
C23 C 0.2529(6) 0.7739(3) 0.5988(2) 0.0416(16) Uani 1 1 d .
H23A H 0.2030 0.8105 0.6178 0.050 Uiso 1 1 calc R
C24 C 0.3058(6) 0.7212(3) 0.6375(3) 0.0472(16) Uani 1 1 d .
H24A H 0.2928 0.7226 0.6827 0.057 Uiso 1 1 calc R
C25 C 0.3762(6) 0.6678(3) 0.6107(3) 0.0433(14) Uani 1 1 d .
H25A H 0.4115 0.6322 0.6374 0.052 Uiso 1 1 calc R
C26 C 0.3971(6) 0.6651(3) 0.5435(2) 0.0352(13) Uani 1 1 d .
C27 C 0.4637(6) 0.6079(3) 0.5151(3) 0.0392(14) Uani 1 1 d .
H27A H 0.5006 0.5724 0.5415 0.047 Uiso 1 1 calc R
C28 C 0.4756(5) 0.6033(2) 0.4490(3) 0.0358(13) Uani 1 1 d .
H28A H 0.5182 0.5642 0.4299 0.043 Uiso 1 1 calc R
C29 C 0.2835(5) 0.5146(2) 0.21505(19) 0.0262(9) Uani 1 1 d .
H29A H 0.3741 0.4955 0.2128 0.031 Uiso 1 1 calc R
H29B H 0.2257 0.4837 0.1894 0.031 Uiso 1 1 calc R
C30 C 0.2826(5) 0.58857(19) 0.1850(2) 0.0241(8) Uani 1 1 d .
H30A H 0.3439 0.5882 0.1474 0.029 Uiso 1 1 calc R
C31 C 0.1460(5) 0.6071(2) 0.1604(2) 0.0263(10) Uani 1 1 d .
C32 C 0.1047(6) 0.5782(3) 0.1029(3) 0.0406(13) Uani 1 1 d .
H32A H 0.1651 0.5523 0.0775 0.049 Uiso 1 1 calc R
C33 C -0.0251(6) 0.5868(4) 0.0817(3) 0.0507(16) Uani 1 1 d .
H33A H -0.0525 0.5655 0.0427 0.061 Uiso 1 1 calc R
C34 C -0.1136(5) 0.6259(3) 0.1169(3) 0.0407(13) Uani 1 1 d .
H34A H -0.2022 0.6311 0.1030 0.049 Uiso 1 1 calc R
C35 C -0.0704(5) 0.6575(3) 0.1732(3) 0.0410(14) Uani 1 1 d .
H35A H -0.1293 0.6859 0.1971 0.049 Uiso 1 1 calc R
C36 C 0.0581(5) 0.6480(2) 0.1948(3) 0.0339(12) Uani 1 1 d .
H36A H 0.0858 0.6697 0.2336 0.041 Uiso 1 1 calc R
C37 C 0.5726(5) 0.6626(3) 0.2123(3) 0.0383(13) Uani 1 1 d .
H37A H 0.5910 0.6448 0.2555 0.057 Uiso 1 1 calc R
H37B H 0.6362 0.6994 0.2016 0.057 Uiso 1 1 calc R
H37C H 0.5799 0.6244 0.1811 0.057 Uiso 1 1 calc R
C38 C 0.4340(5) 0.6926(2) 0.2103(2) 0.0245(10) Uani 1 1 d .
H38A H 0.4312 0.7321 0.2418 0.029 Uiso 1 1 calc R
C39 C 0.3931(5) 0.7222(2) 0.1454(2) 0.0271(11) Uani 1 1 d .
C40 C 0.4634(6) 0.7080(3) 0.0892(3) 0.0386(13) Uani 1 1 d .
H40A H 0.5407 0.6800 0.0911 0.046 Uiso 1 1 calc R
C41 C 0.4216(7) 0.7344(3) 0.0308(3) 0.0499(16) Uani 1 1 d .
H41A H 0.4712 0.7250 -0.0070 0.060 Uiso 1 1 calc R
C42 C 0.3096(6) 0.7739(3) 0.0268(3) 0.0467(16) Uani 1 1 d .
H42A H 0.2791 0.7902 -0.0137 0.056 Uiso 1 1 calc R
C43 C 0.2418(6) 0.7897(3) 0.0819(3) 0.0499(17) Uani 1 1 d .
H43A H 0.1652 0.8181 0.0795 0.060 Uiso 1 1 calc R
C44 C 0.2834(6) 0.7647(2) 0.1414(2) 0.0373(11) Uani 1 1 d .
H44A H 0.2363 0.7768 0.1792 0.045 Uiso 1 1 calc R
C45 C 0.5644(5) 0.4776(3) 0.3096(3) 0.0478(14) Uani 1 1 d .
H45A H 0.6320 0.4424 0.3186 0.072 Uiso 1 1 calc R
H45B H 0.5810 0.5194 0.3356 0.072 Uiso 1 1 calc R
H45C H 0.5672 0.4900 0.2639 0.072 Uiso 1 1 calc R
C46 C 0.4323(7) 0.4026(3) 0.4074(3) 0.0575(19) Uani 1 1 d .
H46A H 0.5135 0.3749 0.4059 0.086 Uiso 1 1 calc R
H46B H 0.3580 0.3722 0.4185 0.086 Uiso 1 1 calc R
H46C H 0.4411 0.4394 0.4400 0.086 Uiso 1 1 calc R
C47 C 0.4018(7) 0.3656(3) 0.2779(3) 0.0561(18) Uani 1 1 d .
H47A H 0.4808 0.3376 0.2861 0.084 Uiso 1 1 calc R
H47B H 0.4007 0.3802 0.2327 0.084 Uiso 1 1 calc R
H47C H 0.3232 0.3377 0.2871 0.084 Uiso 1 1 calc R

loop_
_atom_site_aniso_label
_atom_site_aniso_U_11
_atom_site_aniso_U_22
_atom_site_aniso_U_33
_atom_site_aniso_U_23
_atom_site_aniso_U_13
_atom_site_aniso_U_12
Ir1 0.02850(9) 0.01989(8) 0.02572(8) 0.00015(7) -0.00183(9) -0.00286(8)
P1 0.0239(6) 0.0185(5) 0.0277(6) -0.0013(5) -0.0017(6) -0.0002(4)
P2 0.0436(8) 0.0240(7) 0.0383(9) -0.0012(5) -0.0110(6) 0.0085(6)
O1 0.0217(19) 0.0225(15) 0.0314(17) -0.0063(12) -0.0002(13) 0.0011(13)
O2 0.0234(18) 0.0242(17) 0.0315(19) -0.0033(14) -0.0039(15) 0.0001(14)
N1 0.025(2) 0.0205(19) 0.028(2) 0.0007(15) -0.0007(17) -0.0029(16)
C1 0.029(3) 0.046(4) 0.039(3) 0.000(2) -0.005(2) -0.018(2)
C2 0.045(3) 0.034(3) 0.032(3) -0.002(2) -0.001(2) -0.023(3)
C3 0.100(6) 0.043(4) 0.051(4) 0.007(3) -0.001(4) -0.042(4)
C4 0.071(5) 0.046(4) 0.043(4) 0.010(3) 0.000(3) -0.016(3)
C5 0.048(3) 0.034(3) 0.022(2) 0.005(2) 0.008(2) -0.009(3)
C6 0.036(3) 0.042(3) 0.031(3) -0.005(2) 0.013(2) -0.005(2)
C7 0.046(4) 0.065(4) 0.051(4) -0.005(3) 0.013(3) 0.007(3)
C8 0.031(3) 0.083(5) 0.059(4) 0.002(4) 0.006(3) -0.005(3)
C9 0.024(3) 0.022(2) 0.028(2) -0.0006(17) 0.004(2) 0.000(2)
C10 0.036(3) 0.019(2) 0.026(2) -0.0002(18) -0.002(2) 0.002(2)
C11 0.038(3) 0.025(2) 0.025(2) -0.0003(19) 0.000(2) 0.002(2)
C12 0.051(3) 0.025(3) 0.028(3) 0.000(2) -0.005(3) -0.007(2)
C13 0.069(4) 0.039(3) 0.031(3) 0.001(3) -0.008(3) -0.016(3)
C14 0.075(4) 0.027(3) 0.039(3) 0.001(3) -0.003(3) -0.007(3)
C15 0.059(4) 0.021(2) 0.034(3) 0.004(2) 0.002(3) 0.001(2)
C16 0.040(3) 0.026(2) 0.025(2) -0.0009(18) 0.002(2) 0.005(2)
C17 0.038(3) 0.025(2) 0.030(2) 0.005(2) 0.001(3) 0.0101(19)
C18 0.033(3) 0.033(3) 0.026(3) -0.005(2) 0.000(2) 0.006(2)
C19 0.028(3) 0.028(3) 0.027(3) 0.001(2) -0.004(2) -0.008(2)
C20 0.032(3) 0.022(2) 0.029(3) 0.001(2) -0.003(2) 0.003(2)
C21 0.036(3) 0.029(3) 0.027(3) 0.002(2) -0.001(2) -0.006(2)
C22 0.038(3) 0.036(3) 0.034(3) 0.002(2) -0.005(3) 0.002(3)
C23 0.044(5) 0.049(3) 0.032(3) -0.004(2) 0.002(2) -0.001(3)
C24 0.053(4) 0.059(4) 0.030(3) 0.009(3) -0.003(3) -0.013(3)
C25 0.046(4) 0.047(3) 0.036(3) 0.013(3) -0.012(3) -0.005(3)
C26 0.040(3) 0.033(3) 0.032(3) 0.010(2) -0.008(2) -0.008(2)
C27 0.055(4) 0.028(3) 0.036(3) 0.009(2) -0.015(3) 0.001(3)
C28 0.038(3) 0.024(3) 0.046(3) 0.005(2) -0.011(3) 0.006(2)
C29 0.030(2) 0.026(2) 0.0228(19) 0.0000(18) 0.003(2) -0.001(3)
C30 0.026(2) 0.025(2) 0.0210(19) -0.0053(18) 0.003(3) 0.003(2)
C31 0.029(3) 0.022(2) 0.028(2) 0.0055(19) 0.000(2) -0.001(2)
C32 0.039(3) 0.051(3) 0.031(3) -0.006(2) -0.001(3) 0.007(3)
C33 0.048(4) 0.078(5) 0.026(3) -0.001(3) -0.010(3) -0.006(3)
C34 0.025(3) 0.051(3) 0.046(3) 0.011(3) -0.011(3) -0.001(3)
C35 0.031(3) 0.046(3) 0.046(4) -0.002(3) -0.004(3) 0.009(2)
C36 0.033(3) 0.032(3) 0.036(3) -0.002(2) -0.007(3) 0.000(2)
C37 0.027(3) 0.042(3) 0.046(3) 0.009(2) 0.003(2) 0.000(2)
C38 0.024(3) 0.020(2) 0.030(3) 0.0031(19) 0.005(2) -0.005(2)
C39 0.027(3) 0.021(2) 0.033(3) 0.003(2) 0.005(2) -0.006(2)
C40 0.048(3) 0.026(3) 0.042(3) -0.002(2) 0.015(3) 0.003(2)
C41 0.072(5) 0.036(3) 0.042(3) -0.002(3) 0.019(3) -0.006(3)
C42 0.059(5) 0.050(3) 0.031(3) 0.009(2) -0.003(3) -0.014(3)
C43 0.043(5) 0.058(4) 0.048(3) 0.013(3) 0.006(3) 0.010(3)
C44 0.037(3) 0.043(3) 0.033(3) 0.005(2) 0.000(3) 0.009(3)
C45 0.033(3) 0.051(3) 0.059(4) -0.013(4) -0.004(3) 0.015(3)
C46 0.074(5) 0.047(4) 0.051(4) 0.008(3) -0.021(4) 0.017(3)
C47 0.069(5) 0.038(3) 0.062(4) -0.019(3) -0.016(4) 0.017(3)

loop_
_atom_type_symbol
_atom_type_description
_atom_type_scat_dispersion_real
_atom_type_scat_dispersion_imag
_atom_type_scat_source
C C 0.0033 0.0016 'International Tables Vol C Tables 4.2.6.8 and 6.1.1.4'
H H 0.0000 0.0000 'International Tables Vol C Tables 4.2.6.8 and 6.1.1.4'
N N 0.0061 0.0033 'International Tables Vol C Tables 4.2.6.8 and 6.1.1.4'
O O 0.0106 0.0060 'International Tables Vol C Tables 4.2.6.8 and 6.1.1.4'
P P 0.1023 0.0942 'International Tables Vol C Tables 4.2.6.8 and 6.1.1.4'
Ir Ir -1.4442 7.9887 'International Tables Vol C Tables 4.2.6.8 and 6.1.1.4'

loop_
_geom_angle_atom_site_label_1
_geom_angle_atom_site_label_2
_geom_angle_atom_site_label_3
_geom_angle
C2 Ir1 C29 89.23(18)
C2 Ir1 C1 39.3(2)
C29 Ir1 C1 87.2(2)
C2 Ir1 P1 154.61(15)
C29 Ir1 P1 80.30(12)
C1 Ir1 P1 116.49(14)
C2 Ir1 C5 79.14(19)
C29 Ir1 C5 165.82(17)
C1 Ir1 C5 88.8(2)
P1 Ir1 C5 113.57(13)
C2 Ir1 C6 94.0(2)
C29 Ir1 C6 154.50(19)
C1 Ir1 C6 79.6(2)
P1 Ir1 C6 86.17(14)
C5 Ir1 C6 36.49(18)
C2 Ir1 P2 96.87(16)
C29 Ir1 P2 84.24(13)
C1 Ir1 P2 135.50(15)
P1 Ir1 P2 104.93(5)
C5 Ir1 P2 89.08(15)
C6 Ir1 P2 120.31(15)
N1 P1 O1 108.56(17)
N1 P1 O2 99.26(19)
O1 P1 O2 97.19(16)
N1 P1 Ir1 108.90(13)
O1 P1 Ir1 115.09(12)
O2 P1 Ir1 125.89(13)
C45 P2 C47 100.1(3)
C45 P2 C46 102.1(3)
C47 P2 C46 100.9(3)
C45 P2 Ir1 118.51(18)
C47 P2 Ir1 112.1(2)
C46 P2 Ir1 120.0(2)
C9 O1 P1 124.1(3)
C19 O2 P1 115.2(3)
C30 N1 C38 118.3(4)
C30 N1 P1 114.6(3)
C38 N1 P1 126.3(3)
C2 C1 C8 120.3(5)
C2 C1 Ir1 69.7(3)
C8 C1 Ir1 115.0(4)
C1 C2 C3 125.3(5)
C1 C2 Ir1 71.0(3)
C3 C2 Ir1 114.7(4)
C2 C3 C4 112.5(5)
C3 C4 C5 114.4(5)
C6 C5 C4 122.4(5)
C6 C5 Ir1 71.6(3)
C4 C5 Ir1 112.5(3)
C5 C6 C7 125.1(5)
C5 C6 Ir1 71.9(3)
C7 C6 Ir1 110.0(4)
C6 C7 C8 114.3(5)
C7 C8 C1 113.3(5)
C10 C9 O1 120.2(4)
C10 C9 C18 122.2(4)
O1 C9 C18 117.4(4)
C9 C10 C11 118.1(4)
C9 C10 C20 119.2(4)
C11 C10 C20 122.7(4)
C16 C11 C10 120.0(4)
C16 C11 C12 117.4(4)
C10 C11 C12 122.5(4)
C13 C12 C11 120.3(5)
C12 C13 C14 121.1(6)
C15 C14 C13 120.7(5)
C14 C15 C16 120.3(5)
C11 C16 C15 119.9(5)
C11 C16 C17 118.6(4)
C15 C16 C17 121.4(4)
C18 C17 C16 121.1(4)
C17 C18 C9 119.5(5)
C20 C19 O2 119.1(4)
C20 C19 C28 123.1(5)
O2 C19 C28 117.8(4)
C19 C20 C21 118.4(4)
C19 C20 C10 119.3(4)
C21 C20 C10 122.1(4)
C22 C21 C26 118.0(5)
C22 C21 C20 122.9(4)
C26 C21 C20 119.0(5)
C23 C22 C21 120.8(5)
C22 C23 C24 120.8(5)
C25 C24 C23 120.2(5)
C24 C25 C26 120.7(5)
C25 C26 C27 120.9(5)
C25 C26 C21 119.5(5)
C27 C26 C21 119.6(5)
C28 C27 C26 120.5(5)
C27 C28 C19 119.1(5)
C30 C29 Ir1 113.3(3)
N1 C30 C31 113.9(3)
N1 C30 C29 108.6(4)
C31 C30 C29 110.8(4)
C36 C31 C32 118.5(5)
C36 C31 C30 123.0(4)
C32 C31 C30 118.4(4)
C31 C32 C33 120.8(5)
C34 C33 C32 120.6(5)
C33 C34 C35 118.6(5)
C34 C35 C36 120.8(5)
C31 C36 C35 120.6(5)
N1 C38 C37 110.3(4)
N1 C38 C39 110.4(4)
C37 C38 C39 114.7(4)
C44 C39 C40 118.3(5)
C44 C39 C38 119.6(4)
C40 C39 C38 122.1(4)
C41 C40 C39 120.6(5)
C42 C41 C40 120.6(6)
C41 C42 C43 119.2(6)
C42 C43 C44 121.0(6)
C39 C44 C43 120.1(5)

loop_
_geom_bond_atom_site_label_1
_geom_bond_atom_site_label_2
_geom_bond_distance
Ir1 C2 2.135(5)
Ir1 C29 2.141(4)
Ir1 C1 2.154(5)
Ir1 P1 2.2119(11)
Ir1 C5 2.242(4)
Ir1 C6 2.239(5)
Ir1 P2 2.3306(14)
P1 N1 1.648(4)
P1 O1 1.658(3)
P1 O2 1.658(3)
P2 C45 1.814(6)
P2 C47 1.816(5)
P2 C46 1.824(6)
O1 C9 1.401(5)
O2 C19 1.404(6)
N1 C30 1.482(5)
N1 C38 1.511(5)
C1 C2 1.443(7)
C1 C8 1.520(8)
C2 C3 1.518(7)
C3 C4 1.519(8)
C4 C5 1.521(8)
C5 C6 1.403(7)
C6 C7 1.502(8)
C7 C8 1.513(8)
C9 C10 1.366(6)
C9 C18 1.409(6)
C10 C11 1.432(6)
C10 C20 1.479(6)
C11 C16 1.414(6)
C11 C12 1.437(7)
C12 C13 1.347(7)
C13 C14 1.401(8)
C14 C15 1.342(8)
C15 C16 1.410(6)
C16 C17 1.414(7)
C17 C18 1.363(6)
C19 C20 1.367(6)
C19 C28 1.406(7)
C20 C21 1.440(6)
C21 C22 1.417(7)
C21 C26 1.428(7)
C22 C23 1.374(7)
C23 C24 1.399(7)
C24 C25 1.366(8)
C25 C26 1.415(7)
C26 C27 1.417(7)
C27 C28 1.382(8)
C29 C30 1.547(6)
C30 C31 1.520(7)
C31 C36 1.386(7)
C31 C32 1.384(7)
C32 C33 1.398(8)
C33 C34 1.380(8)
C34 C35 1.389(7)
C35 C36 1.393(7)
C37 C38 1.520(7)
C38 C39 1.522(6)
C39 C44 1.380(7)
C39 C40 1.398(7)
C40 C41 1.384(8)
C41 C42 1.367(9)
C42 C43 1.372(8)
C43 C44 1.392(7)
